data_4070746
loop_
_publ_author_name
'Caires, Christopher C.'
'Guccione, Samira'

_publ_section_title
;
 Synthesis, Structure, and Reactivity of Borate Ester Coordinated
 Organobismuth Compounds
;
_journal_issue 4
_journal_name_full Organometallics
_journal_page_first 747
_journal_paper_doi 10.1021/om7009792
_journal_volume 27
_journal_year 2008
_chemical_absolute_configuration ad
_chemical_formula_moiety 'C24 H25 B Bi Cl2 F O2'
_chemical_formula_sum 'C24 H25 B Bi Cl2 F O2'
_chemical_formula_weight 655.13
_chemical_name_common 07206
_chemical_name_systematic
; 
 ? 
;
_space_group_IT_number 19
_symmetry_cell_setting orthorhombic
_symmetry_space_group_name_Hall 'P 2ac 2ab'
_symmetry_space_group_name_H-M 'P 21 21 21'
_atom_sites_solution_hydrogens geom
_atom_sites_solution_primary direct
_atom_sites_solution_secondary difmap
_audit_creation_method SHELXL-97
_cell_angle_alpha 90.00
_cell_angle_beta 90.00
_cell_angle_gamma 90.00
_cell_formula_units_Z 8
_cell_length_a 9.4733(6)
_cell_length_b 13.9288(8)
_cell_length_c 37.941(2)
_cell_measurement_reflns_used 3596
_cell_measurement_temperature 173(2)
_cell_measurement_theta_max 25.81
_cell_measurement_theta_min 2.66
_cell_volume 5006.4(5)
_computing_cell_refinement 'SAINT, Bruker'
_computing_data_collection 'SMART, Bruker'
_computing_data_reduction 'SAINT, Bruker'
_computing_molecular_graphics 'SHELXTL, Bruker'
_computing_publication_material 'Bruker SHELXTL'
_computing_structure_refinement 'SHELXL-97 (Sheldrick, 1997)'
_computing_structure_solution 'SHELXS-97 (Sheldrick, 1990)'
_diffrn_ambient_temperature 173(2)
_diffrn_measured_fraction_theta_full 0.997
_diffrn_measured_fraction_theta_max 0.997
_diffrn_measurement_device_type 'Bruker SMART Platform CCD'
_diffrn_measurement_method 'area detector, omega scans per phi'
_diffrn_radiation_monochromator graphite
_diffrn_radiation_source 'normal-focus sealed tube'
_diffrn_radiation_type MoK\a
_diffrn_radiation_wavelength 0.71073
_diffrn_reflns_av_R_equivalents 0.0517
_diffrn_reflns_av_sigmaI/netI 0.0482
_diffrn_reflns_limit_h_max 12
_diffrn_reflns_limit_h_min -12
_diffrn_reflns_limit_k_max 18
_diffrn_reflns_limit_k_min -18
_diffrn_reflns_limit_l_max 49
_diffrn_reflns_limit_l_min -49
_diffrn_reflns_number 59270
_diffrn_reflns_theta_full 27.50
_diffrn_reflns_theta_max 27.50
_diffrn_reflns_theta_min 1.56
_exptl_absorpt_coefficient_mu 7.282
_exptl_absorpt_correction_T_max 0.7122
_exptl_absorpt_correction_T_min 0.2633
_exptl_absorpt_correction_type multi-scan
_exptl_absorpt_process_details 'SADABS, R. Blessing, 1995'
_exptl_crystal_colour colorless
_exptl_crystal_density_diffrn 1.738
_exptl_crystal_density_method 'not measured'
_exptl_crystal_description block
_exptl_crystal_F_000 2528
_exptl_crystal_size_max 0.25
_exptl_crystal_size_mid 0.15
_exptl_crystal_size_min 0.05
_refine_diff_density_max 1.233
_refine_diff_density_min -0.966
_refine_diff_density_rms 0.108
_refine_ls_abs_structure_details 'Flack H D (1983), 5030 Friedel Pairs, Acta Cryst. A39, 876-881'
_refine_ls_abs_structure_Flack -0.007(4)
_refine_ls_extinction_method none
_refine_ls_goodness_of_fit_ref 1.023
_refine_ls_hydrogen_treatment constr
_refine_ls_matrix_type full
_refine_ls_number_parameters 567
_refine_ls_number_reflns 11417
_refine_ls_number_restraints 0
_refine_ls_restrained_S_all 1.023
_refine_ls_R_factor_all 0.0366
_refine_ls_R_factor_gt 0.0263
_refine_ls_shift/su_max 0.002
_refine_ls_shift/su_mean 0.000
_refine_ls_structure_factor_coef Fsqd
_refine_ls_weighting_details 'calc w=1/[\s^2^(Fo^2^)+(0.0177P)^2^+0.0000P] where P=(Fo^2^+2Fc^2^)/3'
_refine_ls_weighting_scheme calc
_refine_ls_wR_factor_gt 0.0526
_refine_ls_wR_factor_ref 0.0559
_reflns_number_gt 10081
_reflns_number_total 11417
_reflns_threshold_expression >2sigma(I)
_cod_data_source_file om7009792-file001.cif
_cod_data_source_block 07206
_cod_depositor_comments
;
The following automatic conversions were performed:

'_symmetry_cell_setting' value 'Orthorhombic' changed to
'orthorhombic' according to
/home/saulius/struct/CIF-dictionaries/cif_core.dic dictionary named
'cif_core.dic' version 2.4.1 from 2010-06-29.

Automatic conversion script
Id: cif_fix_values 1715 2011-07-08 13:25:40Z adriana 
;
_cod_original_sg_symbol_H-M P2(1)2(1)2(1)
_cod_database_code 4070746

loop_
_symmetry_equiv_pos_as_xyz
'x, y, z'
'-x+1/2, -y, z+1/2'
'-x, y+1/2, -z+1/2'
'x+1/2, -y+1/2, -z'

loop_
_atom_site_label
_atom_site_type_symbol
_atom_site_fract_x
_atom_site_fract_y
_atom_site_fract_z
_atom_site_U_iso_or_equiv
_atom_site_adp_type
_atom_site_occupancy
_atom_site_symmetry_multiplicity
_atom_site_calc_flag
_atom_site_refinement_flags
Bi1 Bi 0.203705(16) 0.960815(12) 0.423398(4) 0.02068(4) Uani 1 1 d .
Cl1 Cl 0.36788(14) 0.85321(10) 0.38601(4) 0.0369(3) Uani 1 1 d .
Cl2 Cl 0.06480(13) 1.06842(9) 0.46725(3) 0.0309(3) Uani 1 1 d .
F1 F 0.3910(3) 0.8319(2) 0.55425(7) 0.0338(7) Uani 1 1 d .
O1 O 0.4193(3) 1.0374(3) 0.47265(8) 0.0292(7) Uani 1 1 d .
O2 O 0.4578(4) 1.0158(2) 0.53122(9) 0.0340(9) Uani 1 1 d .
B1 B 0.3969(5) 0.9812(4) 0.50118(14) 0.0225(11) Uani 1 1 d .
C1 C 0.2441(5) 0.8598(3) 0.46784(12) 0.0250(10) Uani 1 1 d .
C2 C 0.3188(5) 0.8844(3) 0.49812(12) 0.0207(10) Uani 1 1 d .
C3 C 0.3222(5) 0.8126(3) 0.52362(12) 0.0254(11) Uani 1 1 d .
C4 C 0.2608(5) 0.7243(3) 0.52013(14) 0.0328(12) Uani 1 1 d .
H4A H 0.2673 0.6781 0.5385 0.039 Uiso 1 1 calc R
C5 C 0.1895(6) 0.7038(3) 0.48949(14) 0.0349(12) Uani 1 1 d .
H5A H 0.1467 0.6426 0.4866 0.042 Uiso 1 1 calc R
C6 C 0.1792(6) 0.7708(3) 0.46273(14) 0.0334(12) Uani 1 1 d .
H6A H 0.1296 0.7569 0.4416 0.040 Uiso 1 1 calc R
C7 C 0.5199(5) 1.1129(3) 0.48332(13) 0.0273(11) Uani 1 1 d .
C8 C 0.6652(6) 1.0778(5) 0.47159(19) 0.062(2) Uani 1 1 d .
H8A H 0.6657 1.0691 0.4460 0.093 Uiso 1 1 calc R
H8B H 0.6863 1.0165 0.4831 0.093 Uiso 1 1 calc R
H8C H 0.7368 1.1253 0.4782 0.093 Uiso 1 1 calc R
C9 C 0.4832(6) 1.2052(4) 0.46435(15) 0.0410(14) Uani 1 1 d .
H9A H 0.3819 1.2179 0.4668 0.061 Uiso 1 1 calc R
H9B H 0.5070 1.1990 0.4393 0.061 Uiso 1 1 calc R
H9C H 0.5369 1.2584 0.4747 0.061 Uiso 1 1 calc R
C10 C 0.4987(6) 1.1158(4) 0.52356(14) 0.0321(12) Uani 1 1 d .
C11 C 0.6303(8) 1.1389(4) 0.54454(18) 0.065(2) Uani 1 1 d .
H11A H 0.6082 1.1375 0.5698 0.098 Uiso 1 1 calc R
H11B H 0.6645 1.2029 0.5381 0.098 Uiso 1 1 calc R
H11C H 0.7035 1.0912 0.5394 0.098 Uiso 1 1 calc R
C12 C 0.3766(7) 1.1784(4) 0.53511(16) 0.0510(17) Uani 1 1 d .
H12A H 0.3534 1.1645 0.5598 0.077 Uiso 1 1 calc R
H12B H 0.2942 1.1652 0.5203 0.077 Uiso 1 1 calc R
H12C H 0.4030 1.2462 0.5328 0.077 Uiso 1 1 calc R
C13 C 0.2786(5) 1.0896(3) 0.39505(12) 0.0274(11) Uani 1 1 d .
C14 C 0.1874(6) 1.1662(4) 0.39195(13) 0.0358(13) Uani 1 1 d .
H14A H 0.0979 1.1652 0.4032 0.043 Uiso 1 1 calc R
C15 C 0.2297(7) 1.2454(4) 0.37184(13) 0.0467(16) Uani 1 1 d .
H15A H 0.1673 1.2980 0.3686 0.056 Uiso 1 1 calc R
C16 C 0.3615(7) 1.2468(4) 0.35691(14) 0.0450(16) Uani 1 1 d .
H16A H 0.3910 1.3018 0.3441 0.054 Uiso 1 1 calc R
C17 C 0.4508(7) 1.1705(5) 0.36014(15) 0.0489(16) Uani 1 1 d .
H17A H 0.5410 1.1728 0.3492 0.059 Uiso 1 1 calc R
C18 C 0.4117(6) 1.0903(4) 0.37904(16) 0.0399(14) Uani 1 1 d .
H18A H 0.4735 1.0368 0.3811 0.048 Uiso 1 1 calc R
C19 C 0.0074(5) 0.9066(3) 0.39818(12) 0.0228(10) Uani 1 1 d .
C20 C 0.0141(5) 0.8269(4) 0.37666(13) 0.0294(11) Uani 1 1 d .
H20A H 0.1017 0.7958 0.3725 0.035 Uiso 1 1 calc R
C21 C -0.1082(6) 0.7929(4) 0.36124(14) 0.0366(13) Uani 1 1 d .
H21A H -0.1046 0.7387 0.3461 0.044 Uiso 1 1 calc R
C22 C -0.2361(6) 0.8377(4) 0.36789(13) 0.0356(12) Uani 1 1 d .
H22A H -0.3201 0.8142 0.3573 0.043 Uiso 1 1 calc R
C23 C -0.2413(5) 0.9164(4) 0.38997(14) 0.0375(12) Uani 1 1 d .
H23A H -0.3292 0.9466 0.3947 0.045 Uiso 1 1 calc R
C24 C -0.1184(5) 0.9518(4) 0.40531(12) 0.0325(12) Uani 1 1 d .
H24A H -0.1213 1.0061 0.4204 0.039 Uiso 1 1 calc R
Bi2 Bi 0.746260(18) 0.469377(13) 0.337797(4) 0.02559(5) Uani 1 1 d .
Cl3 Cl 0.68355(15) 0.63310(9) 0.30991(3) 0.0348(3) Uani 1 1 d .
Cl4 Cl 0.82850(17) 0.30461(10) 0.36267(4) 0.0435(4) Uani 1 1 d .
F2 F 1.2690(3) 0.6215(3) 0.30250(9) 0.0532(9) Uani 1 1 d .
O3 O 0.8961(4) 0.4823(3) 0.26930(8) 0.0352(9) Uani 1 1 d .
O4 O 1.0787(4) 0.5756(3) 0.25024(9) 0.0412(10) Uani 1 1 d .
B2 B 1.0096(6) 0.5366(5) 0.27784(15) 0.0340(13) Uani 1 1 d .
C25 C 0.9656(5) 0.5202(3) 0.34519(11) 0.0260(11) Uani 1 1 d .
C26 C 1.0522(5) 0.5505(4) 0.31746(12) 0.0296(11) Uani 1 1 d .
C27 C 1.1798(6) 0.5888(4) 0.32775(14) 0.0364(13) Uani 1 1 d .
C28 C 1.2235(6) 0.5984(4) 0.36229(14) 0.0396(13) Uani 1 1 d .
H28A H 1.3126 0.6258 0.3679 0.047 Uiso 1 1 calc R
C29 C 1.1340(6) 0.5669(4) 0.38840(14) 0.0355(13) Uani 1 1 d .
H29A H 1.1629 0.5711 0.4123 0.043 Uiso 1 1 calc R
C30 C 1.0033(5) 0.5295(4) 0.38055(13) 0.0342(12) Uani 1 1 d .
H30A H 0.9403 0.5105 0.3987 0.041 Uiso 1 1 calc R
C31 C 0.8971(6) 0.4711(5) 0.23042(13) 0.0436(14) Uani 1 1 d .
C32 C 0.9652(8) 0.3745(5) 0.22318(17) 0.059(2) Uani 1 1 d .
H32A H 0.9151 0.3244 0.2363 0.089 Uiso 1 1 calc R
H32B H 1.0642 0.3762 0.2307 0.089 Uiso 1 1 calc R
H32C H 0.9604 0.3606 0.1979 0.089 Uiso 1 1 calc R
C33 C 0.7475(6) 0.4735(6) 0.21720(15) 0.067(2) Uani 1 1 d .
H33A H 0.6977 0.4157 0.2251 0.100 Uiso 1 1 calc R
H33B H 0.7476 0.4759 0.1914 0.100 Uiso 1 1 calc R
H33C H 0.6997 0.5305 0.2265 0.100 Uiso 1 1 calc R
C34 C 0.9892(7) 0.5595(4) 0.21915(14) 0.0438(16) Uani 1 1 d .
C35 C 0.9023(9) 0.6509(5) 0.21449(17) 0.065(2) Uani 1 1 d .
H35A H 0.9653 0.7047 0.2090 0.097 Uiso 1 1 calc R
H35B H 0.8507 0.6646 0.2363 0.097 Uiso 1 1 calc R
H35C H 0.8350 0.6421 0.1951 0.097 Uiso 1 1 calc R
C36 C 1.0840(7) 0.5415(5) 0.18735(15) 0.066(2) Uani 1 1 d .
H36A H 1.1345 0.6007 0.1813 0.100 Uiso 1 1 calc R
H36B H 1.0262 0.5213 0.1673 0.100 Uiso 1 1 calc R
H36C H 1.1524 0.4910 0.1930 0.100 Uiso 1 1 calc R
C37 C 0.6109(6) 0.3951(4) 0.29947(14) 0.0360(13) Uani 1 1 d .
C38 C 0.6432(7) 0.3040(4) 0.28718(14) 0.0466(16) Uani 1 1 d .
H38A H 0.7266 0.2718 0.2945 0.056 Uiso 1 1 calc R
C39 C 0.5482(9) 0.2611(5) 0.26356(17) 0.061(2) Uani 1 1 d .
H39A H 0.5663 0.1984 0.2547 0.074 Uiso 1 1 calc R
C40 C 0.4293(9) 0.3096(6) 0.25324(19) 0.071(2) Uani 1 1 d .
H40A H 0.3672 0.2800 0.2369 0.085 Uiso 1 1 calc R
C41 C 0.3968(7) 0.3998(5) 0.26582(17) 0.0600(19) Uani 1 1 d .
H41A H 0.3127 0.4315 0.2587 0.072 Uiso 1 1 calc R
C42 C 0.4897(6) 0.4430(4) 0.28909(14) 0.0404(14) Uani 1 1 d .
H42A H 0.4704 0.5055 0.2979 0.048 Uiso 1 1 calc R
C43 C 0.6283(5) 0.5060(3) 0.38663(13) 0.0247(11) Uani 1 1 d .
C44 C 0.5809(6) 0.4347(4) 0.40828(14) 0.0373(13) Uani 1 1 d .
H44A H 0.5962 0.3691 0.4025 0.045 Uiso 1 1 calc R
C45 C 0.5102(6) 0.4601(5) 0.43878(15) 0.0483(15) Uani 1 1 d .
H45A H 0.4780 0.4110 0.4542 0.058 Uiso 1 1 calc R
C46 C 0.4852(6) 0.5537(4) 0.44741(14) 0.0370(13) Uani 1 1 d .
H46A H 0.4355 0.5696 0.4684 0.044 Uiso 1 1 calc R
C47 C 0.5333(6) 0.6246(4) 0.42523(15) 0.0366(13) Uani 1 1 d .
H47A H 0.5171 0.6901 0.4310 0.044 Uiso 1 1 calc R
C48 C 0.6043(6) 0.6015(4) 0.39493(13) 0.0338(12) Uani 1 1 d .
H48A H 0.6370 0.6508 0.3797 0.041 Uiso 1 1 calc R

loop_
_atom_site_aniso_label
_atom_site_aniso_U_11
_atom_site_aniso_U_22
_atom_site_aniso_U_33
_atom_site_aniso_U_23
_atom_site_aniso_U_13
_atom_site_aniso_U_12
Bi1 0.01974(8) 0.01982(8) 0.02248(8) 0.00138(8) -0.00070(7) -0.00100(7)
Cl1 0.0299(7) 0.0364(8) 0.0444(8) -0.0043(6) 0.0097(6) 0.0050(6)
Cl2 0.0367(7) 0.0297(7) 0.0265(7) -0.0035(5) 0.0047(5) 0.0027(5)
F1 0.0423(18) 0.0332(17) 0.0258(16) 0.0040(12) -0.0077(13) -0.0018(14)
O1 0.0378(19) 0.0233(17) 0.0265(17) 0.0024(17) -0.0023(14) -0.0138(18)
O2 0.055(2) 0.023(2) 0.0241(18) 0.0035(14) -0.0133(16) -0.0121(17)
B1 0.018(2) 0.022(3) 0.027(3) -0.001(2) -0.003(2) -0.001(2)
C1 0.028(2) 0.017(2) 0.031(3) 0.0045(18) 0.000(2) -0.004(2)
C2 0.017(2) 0.021(2) 0.024(2) 0.0016(18) -0.0004(18) -0.0006(19)
C3 0.022(3) 0.032(3) 0.022(2) 0.003(2) -0.0013(19) 0.000(2)
C4 0.031(3) 0.026(3) 0.041(3) 0.011(2) 0.003(2) 0.000(2)
C5 0.036(3) 0.019(2) 0.050(3) 0.006(2) -0.002(3) -0.009(2)
C6 0.033(3) 0.025(3) 0.042(3) 0.001(2) -0.011(2) -0.010(2)
C7 0.030(3) 0.021(3) 0.032(3) -0.002(2) 0.001(2) -0.009(2)
C8 0.040(4) 0.044(4) 0.102(6) -0.011(4) 0.030(4) -0.003(3)
C9 0.059(4) 0.027(3) 0.037(3) 0.007(2) -0.010(3) -0.014(3)
C10 0.040(3) 0.020(3) 0.036(3) 0.001(2) -0.008(2) -0.005(2)
C11 0.080(5) 0.043(4) 0.073(5) 0.003(3) -0.045(4) -0.024(4)
C12 0.071(5) 0.032(3) 0.050(4) -0.015(3) 0.024(3) -0.001(3)
C13 0.030(3) 0.025(2) 0.027(3) 0.0065(19) -0.008(2) -0.007(2)
C14 0.045(3) 0.030(3) 0.032(3) 0.001(2) 0.004(3) -0.006(3)
C15 0.081(5) 0.030(3) 0.029(3) 0.004(2) 0.000(3) 0.004(3)
C16 0.066(4) 0.036(3) 0.033(3) 0.012(3) -0.001(3) -0.021(3)
C17 0.048(4) 0.060(4) 0.039(4) 0.020(3) 0.007(3) -0.015(3)
C18 0.028(3) 0.041(3) 0.052(4) 0.015(3) 0.003(3) -0.003(3)
C19 0.023(2) 0.023(2) 0.022(2) 0.007(2) -0.0009(19) -0.0049(19)
C20 0.030(3) 0.025(3) 0.033(3) 0.002(2) 0.001(2) -0.001(2)
C21 0.039(3) 0.028(3) 0.043(3) -0.001(2) -0.010(3) -0.008(2)
C22 0.030(3) 0.040(3) 0.037(3) 0.003(2) -0.010(2) -0.009(2)
C23 0.018(2) 0.052(3) 0.043(3) -0.003(3) 0.000(2) -0.001(2)
C24 0.027(3) 0.038(3) 0.032(3) 0.001(2) -0.003(2) 0.002(2)
Bi2 0.02880(9) 0.02522(9) 0.02274(8) -0.00181(7) -0.00126(7) -0.00173(9)
Cl3 0.0444(8) 0.0296(7) 0.0303(7) 0.0046(5) -0.0103(6) -0.0037(6)
Cl4 0.0532(10) 0.0301(7) 0.0473(8) 0.0013(6) 0.0005(7) 0.0116(7)
F2 0.0319(19) 0.074(2) 0.053(2) -0.0047(17) 0.0119(16) -0.0143(17)
O3 0.043(2) 0.045(2) 0.0177(17) -0.0043(16) 0.0037(15) -0.0073(18)
O4 0.049(2) 0.053(2) 0.0215(19) -0.0026(17) 0.0040(17) -0.0130(19)
B2 0.037(3) 0.036(3) 0.029(3) -0.001(3) 0.000(2) 0.007(3)
C25 0.028(2) 0.029(3) 0.021(2) -0.002(2) -0.0030(18) 0.006(2)
C26 0.026(2) 0.037(3) 0.026(3) 0.003(2) -0.0006(19) 0.002(2)
C27 0.030(3) 0.040(3) 0.039(3) -0.005(2) 0.001(2) 0.003(2)
C28 0.032(3) 0.045(3) 0.042(3) -0.009(3) -0.008(2) 0.002(3)
C29 0.040(3) 0.041(3) 0.025(3) -0.006(2) -0.011(2) 0.003(2)
C30 0.039(3) 0.035(3) 0.028(3) 0.001(3) -0.005(2) -0.001(3)
C31 0.056(3) 0.053(4) 0.022(3) -0.010(3) 0.001(2) -0.014(3)
C32 0.079(5) 0.063(5) 0.036(4) -0.016(3) 0.014(4) -0.019(4)
C33 0.060(4) 0.108(6) 0.033(3) -0.001(4) -0.011(3) -0.024(5)
C34 0.062(4) 0.049(4) 0.020(3) 0.001(3) -0.001(3) -0.010(3)
C35 0.101(6) 0.057(5) 0.037(4) 0.012(3) -0.007(4) -0.011(4)
C36 0.087(5) 0.081(5) 0.031(3) -0.005(4) 0.021(3) -0.029(5)
C37 0.040(3) 0.037(3) 0.031(3) -0.009(2) 0.010(2) -0.016(3)
C38 0.071(4) 0.037(3) 0.032(3) -0.005(3) 0.014(3) -0.014(3)
C39 0.092(6) 0.041(4) 0.051(4) -0.022(3) 0.015(4) -0.029(4)
C40 0.072(5) 0.092(6) 0.049(4) -0.022(4) -0.002(4) -0.044(5)
C41 0.054(4) 0.069(5) 0.057(4) -0.012(4) -0.010(3) -0.017(4)
C42 0.043(3) 0.044(4) 0.033(3) -0.010(3) -0.001(2) -0.008(3)
C43 0.023(3) 0.026(3) 0.025(3) -0.001(2) 0.000(2) -0.0002(19)
C44 0.046(3) 0.026(3) 0.040(3) 0.004(2) 0.004(3) 0.007(2)
C45 0.051(3) 0.044(3) 0.050(4) 0.017(3) 0.021(3) 0.007(4)
C46 0.036(3) 0.044(4) 0.030(3) -0.004(3) 0.002(2) 0.007(3)
C47 0.051(3) 0.026(3) 0.033(3) -0.004(3) -0.002(3) 0.002(2)
C48 0.042(3) 0.032(3) 0.028(3) -0.004(2) 0.004(2) -0.005(3)

loop_
_atom_type_symbol
_atom_type_description
_atom_type_scat_dispersion_real
_atom_type_scat_dispersion_imag
_atom_type_scat_source
C C 0.0033 0.0016 'International Tables Vol C Tables 4.2.6.8 and 6.1.1.4'
H H 0.0000 0.0000 'International Tables Vol C Tables 4.2.6.8 and 6.1.1.4'
B B 0.0013 0.0007 'International Tables Vol C Tables 4.2.6.8 and 6.1.1.4'
O O 0.0106 0.0060 'International Tables Vol C Tables 4.2.6.8 and 6.1.1.4'
F F 0.0171 0.0103 'International Tables Vol C Tables 4.2.6.8 and 6.1.1.4'
Cl Cl 0.1484 0.1585 'International Tables Vol C Tables 4.2.6.8 and 6.1.1.4'
Bi Bi -4.1077 10.2566 'International Tables Vol C Tables 4.2.6.8 and 6.1.1.4'

loop_
_geom_angle_atom_site_label_1
_geom_angle_atom_site_label_2
_geom_angle_atom_site_label_3
_geom_angle
C13 Bi1 C19 109.58(16)
C13 Bi1 C1 145.67(17)
C19 Bi1 C1 104.75(17)
C13 Bi1 Cl1 90.59(14)
C19 Bi1 Cl1 94.02(13)
C1 Bi1 Cl1 86.89(13)
C13 Bi1 Cl2 90.35(13)
C19 Bi1 Cl2 92.75(13)
C1 Bi1 Cl2 88.09(12)
Cl1 Bi1 Cl2 172.42(4)
B1 O1 C7 107.1(4)
B1 O2 C10 106.3(4)
O1 B1 O2 113.4(4)
O1 B1 C2 121.4(4)
O2 B1 C2 125.1(4)
C2 C1 C6 123.8(4)
C2 C1 Bi1 123.8(3)
C6 C1 Bi1 112.3(3)
C1 C2 C3 114.1(4)
C1 C2 B1 121.4(4)
C3 C2 B1 124.4(4)
F1 C3 C4 117.7(4)
F1 C3 C2 117.6(4)
C4 C3 C2 124.7(4)
C3 C4 C5 118.6(4)
C3 C4 H4A 120.7
C5 C4 H4A 120.7
C4 C5 C6 121.0(5)
C4 C5 H5A 119.5
C6 C5 H5A 119.5
C5 C6 C1 117.8(5)
C5 C6 H6A 121.1
C1 C6 H6A 121.1
O1 C7 C9 109.0(4)
O1 C7 C8 105.9(4)
C9 C7 C8 109.9(5)
O1 C7 C10 101.9(4)
C9 C7 C10 114.7(4)
C8 C7 C10 114.5(5)
C7 C8 H8A 109.5
C7 C8 H8B 109.5
H8A C8 H8B 109.5
C7 C8 H8C 109.5
H8A C8 H8C 109.5
H8B C8 H8C 109.5
C7 C9 H9A 109.5
C7 C9 H9B 109.5
H9A C9 H9B 109.5
C7 C9 H9C 109.5
H9A C9 H9C 109.5
H9B C9 H9C 109.5
O2 C10 C11 108.3(4)
O2 C10 C12 106.6(4)
C11 C10 C12 110.8(5)
O2 C10 C7 101.8(4)
C11 C10 C7 114.8(5)
C12 C10 C7 113.7(5)
C10 C11 H11A 109.5
C10 C11 H11B 109.5
H11A C11 H11B 109.5
C10 C11 H11C 109.5
H11A C11 H11C 109.5
H11B C11 H11C 109.5
C10 C12 H12A 109.5
C10 C12 H12B 109.5
H12A C12 H12B 109.5
C10 C12 H12C 109.5
H12A C12 H12C 109.5
H12B C12 H12C 109.5
C14 C13 C18 121.5(5)
C14 C13 Bi1 118.0(4)
C18 C13 Bi1 120.4(4)
C13 C14 C15 118.5(5)
C13 C14 H14A 120.7
C15 C14 H14A 120.7
C16 C15 C14 119.8(6)
C16 C15 H15A 120.1
C14 C15 H15A 120.1
C17 C16 C15 121.1(5)
C17 C16 H16A 119.4
C15 C16 H16A 119.4
C16 C17 C18 120.8(6)
C16 C17 H17A 119.6
C18 C17 H17A 119.6
C17 C18 C13 118.2(6)
C17 C18 H18A 120.9
C13 C18 H18A 120.9
C24 C19 C20 121.6(5)
C24 C19 Bi1 119.0(4)
C20 C19 Bi1 119.3(4)
C19 C20 C21 119.2(5)
C19 C20 H20A 120.4
C21 C20 H20A 120.4
C20 C21 C22 120.1(5)
C20 C21 H21A 119.9
C22 C21 H21A 119.9
C23 C22 C21 119.9(5)
C23 C22 H22A 120.0
C21 C22 H22A 120.0
C22 C23 C24 120.3(5)
C22 C23 H23A 119.8
C24 C23 H23A 119.8
C19 C24 C23 118.8(5)
C19 C24 H24A 120.6
C23 C24 H24A 120.6
C37 Bi2 C25 141.48(18)
C37 Bi2 C43 111.49(18)
C25 Bi2 C43 107.03(17)
C37 Bi2 Cl3 90.59(15)
C25 Bi2 Cl3 89.16(13)
C43 Bi2 Cl3 91.32(12)
C37 Bi2 Cl4 89.97(16)
C25 Bi2 Cl4 87.43(13)
C43 Bi2 Cl4 92.92(13)
Cl3 Bi2 Cl4 175.20(5)
B2 O3 C31 106.9(4)
B2 O4 C34 106.4(4)
O4 B2 O3 115.1(5)
O4 B2 C26 124.7(5)
O3 B2 C26 120.2(5)
C30 C25 C26 123.1(5)
C30 C25 Bi2 113.1(3)
C26 C25 Bi2 123.5(3)
C27 C26 C25 114.7(4)
C27 C26 B2 123.0(5)
C25 C26 B2 122.2(5)
F2 C27 C26 118.5(5)
F2 C27 C28 116.8(5)
C26 C27 C28 124.7(5)
C29 C28 C27 117.9(5)
C29 C28 H28A 121.1
C27 C28 H28A 121.1
C30 C29 C28 121.3(5)
C30 C29 H29A 119.4
C28 C29 H29A 119.4
C29 C30 C25 118.3(5)
C29 C30 H30A 120.9
C25 C30 H30A 120.9
O3 C31 C33 108.9(4)
O3 C31 C32 106.0(5)
C33 C31 C32 111.1(6)
O3 C31 C34 101.1(4)
C33 C31 C34 114.6(6)
C32 C31 C34 114.2(5)
C31 C32 H32A 109.5
C31 C32 H32B 109.5
H32A C32 H32B 109.5
C31 C32 H32C 109.5
H32A C32 H32C 109.5
H32B C32 H32C 109.5
C31 C33 H33A 109.5
C31 C33 H33B 109.5
H33A C33 H33B 109.5
C31 C33 H33C 109.5
H33A C33 H33C 109.5
H33B C33 H33C 109.5
O4 C34 C36 108.7(5)
O4 C34 C35 106.1(5)
C36 C34 C35 111.3(5)
O4 C34 C31 102.8(4)
C36 C34 C31 114.5(5)
C35 C34 C31 112.7(6)
C34 C35 H35A 109.5
C34 C35 H35B 109.5
H35A C35 H35B 109.5
C34 C35 H35C 109.5
H35A C35 H35C 109.5
H35B C35 H35C 109.5
C34 C36 H36A 109.5
C34 C36 H36B 109.5
H36A C36 H36B 109.5
C34 C36 H36C 109.5
H36A C36 H36C 109.5
H36B C36 H36C 109.5
C42 C37 C38 121.9(5)
C42 C37 Bi2 116.4(4)
C38 C37 Bi2 121.6(5)
C37 C38 C39 117.6(7)
C37 C38 H38A 121.2
C39 C38 H38A 121.2
C40 C39 C38 120.0(6)
C40 C39 H39A 120.0
C38 C39 H39A 120.0
C39 C40 C41 122.3(6)
C39 C40 H40A 118.9
C41 C40 H40A 118.9
C40 C41 C42 118.3(7)
C40 C41 H41A 120.8
C42 C41 H41A 120.8
C41 C42 C37 119.9(6)
C41 C42 H42A 120.0
C37 C42 H42A 120.0
C44 C43 C48 120.5(5)
C44 C43 Bi2 120.0(4)
C48 C43 Bi2 119.5(4)
C43 C44 C45 118.4(5)
C43 C44 H44A 120.8
C45 C44 H44A 120.8
C46 C45 C44 121.9(5)
C46 C45 H45A 119.0
C44 C45 H45A 119.0
C45 C46 C47 118.8(5)
C45 C46 H46A 120.6
C47 C46 H46A 120.6
C48 C47 C46 120.4(5)
C48 C47 H47A 119.8
C46 C47 H47A 119.8
C47 C48 C43 119.8(5)
C47 C48 H48A 120.1
C43 C48 H48A 120.1

loop_
_geom_bond_atom_site_label_1
_geom_bond_atom_site_label_2
_geom_bond_distance
Bi1 C13 2.209(4)
Bi1 C19 2.224(5)
Bi1 C1 2.229(4)
Bi1 Cl1 2.5841(13)
Bi1 Cl2 2.5973(12)
F1 C3 1.359(5)
O1 B1 1.353(6)
O1 C7 1.476(5)
O2 B1 1.365(6)
O2 C10 1.474(6)
B1 C2 1.542(7)
C1 C2 1.392(6)
C1 C6 1.397(6)
C2 C3 1.392(6)
C3 C4 1.366(7)
C4 C5 1.375(7)
C4 H4A 0.9500
C5 C6 1.383(7)
C5 H5A 0.9500
C6 H6A 0.9500
C7 C9 1.514(7)
C7 C8 1.526(7)
C7 C10 1.540(7)
C8 H8A 0.9800
C8 H8B 0.9800
C8 H8C 0.9800
C9 H9A 0.9800
C9 H9B 0.9800
C9 H9C 0.9800
C10 C11 1.514(8)
C10 C12 1.514(8)
C11 H11A 0.9800
C11 H11B 0.9800
C11 H11C 0.9800
C12 H12A 0.9800
C12 H12B 0.9800
C12 H12C 0.9800
C13 C14 1.377(7)
C13 C18 1.400(7)
C14 C15 1.401(7)
C14 H14A 0.9500
C15 C16 1.370(9)
C15 H15A 0.9500
C16 C17 1.363(9)
C16 H16A 0.9500
C17 C18 1.379(8)
C17 H17A 0.9500
C18 H18A 0.9500
C19 C24 1.374(7)
C19 C20 1.379(7)
C20 C21 1.381(7)
C20 H20A 0.9500
C21 C22 1.386(8)
C21 H21A 0.9500
C22 C23 1.381(7)
C22 H22A 0.9500
C23 C24 1.392(7)
C23 H23A 0.9500
C24 H24A 0.9500
Bi2 C37 2.197(5)
Bi2 C25 2.214(5)
Bi2 C43 2.223(5)
Bi2 Cl3 2.5832(12)
Bi2 Cl4 2.6009(14)
F2 C27 1.356(6)
O3 B2 1.354(7)
O3 C31 1.483(6)
O4 B2 1.349(7)
O4 C34 1.470(6)
B2 C26 1.568(7)
C25 C30 1.394(6)
C25 C26 1.399(6)
C26 C27 1.377(7)
C27 C28 1.381(7)
C28 C29 1.376(7)
C28 H28A 0.9500
C29 C30 1.376(7)
C29 H29A 0.9500
C30 H30A 0.9500
C31 C33 1.503(8)
C31 C32 1.517(9)
C31 C34 1.569(8)
C32 H32A 0.9800
C32 H32B 0.9800
C32 H32C 0.9800
C33 H33A 0.9800
C33 H33B 0.9800
C33 H33C 0.9800
C34 C36 1.525(8)
C34 C35 1.526(9)
C35 H35A 0.9800
C35 H35B 0.9800
C35 H35C 0.9800
C36 H36A 0.9800
C36 H36B 0.9800
C36 H36C 0.9800
C37 C42 1.385(8)
C37 C38 1.386(8)
C38 C39 1.404(9)
C38 H38A 0.9500
C39 C40 1.370(10)
C39 H39A 0.9500
C40 C41 1.379(10)
C40 H40A 0.9500
C41 C42 1.384(8)
C41 H41A 0.9500
C42 H42A 0.9500
C43 C44 1.365(7)
C43 C48 1.385(7)
C44 C45 1.384(7)
C44 H44A 0.9500
C45 C46 1.364(9)
C45 H45A 0.9500
C46 C47 1.375(7)
C46 H46A 0.9500
C47 C48 1.371(7)
C47 H47A 0.9500
C48 H48A 0.9500

loop_
_geom_torsion_atom_site_label_1
_geom_torsion_atom_site_label_2
_geom_torsion_atom_site_label_3
_geom_torsion_atom_site_label_4
_geom_torsion
C7 O1 B1 O2 7.1(5)
C7 O1 B1 C2 -168.7(4)
C10 O2 B1 O1 13.4(6)
C10 O2 B1 C2 -170.9(5)
C13 Bi1 C1 C2 26.2(6)
C19 Bi1 C1 C2 -154.0(4)
Cl1 Bi1 C1 C2 112.7(4)
Cl2 Bi1 C1 C2 -61.6(4)
C13 Bi1 C1 C6 -157.2(4)
C19 Bi1 C1 C6 22.6(4)
Cl1 Bi1 C1 C6 -70.7(4)
Cl2 Bi1 C1 C6 115.0(4)
C6 C1 C2 C3 -0.9(7)
Bi1 C1 C2 C3 175.4(3)
C6 C1 C2 B1 175.7(5)
Bi1 C1 C2 B1 -8.1(6)
O1 B1 C2 C1 -13.0(7)
O2 B1 C2 C1 171.6(5)
O1 B1 C2 C3 163.2(5)
O2 B1 C2 C3 -12.2(8)
C1 C2 C3 F1 -178.8(4)
B1 C2 C3 F1 4.8(7)
C1 C2 C3 C4 0.9(7)
B1 C2 C3 C4 -175.6(5)
F1 C3 C4 C5 179.3(4)
C2 C3 C4 C5 -0.3(8)
C3 C4 C5 C6 -0.3(8)
C4 C5 C6 C1 0.3(8)
C2 C1 C6 C5 0.4(8)
Bi1 C1 C6 C5 -176.3(4)
B1 O1 C7 C9 -145.0(4)
B1 O1 C7 C8 96.8(5)
B1 O1 C7 C10 -23.3(5)
B1 O2 C10 C11 -148.1(5)
B1 O2 C10 C12 92.6(5)
B1 O2 C10 C7 -26.8(5)
O1 C7 C10 O2 29.8(5)
C9 C7 C10 O2 147.5(4)
C8 C7 C10 O2 -84.0(5)
O1 C7 C10 C11 146.5(4)
C9 C7 C10 C11 -95.8(6)
C8 C7 C10 C11 32.7(6)
O1 C7 C10 C12 -84.4(5)
C9 C7 C10 C12 33.2(6)
C8 C7 C10 C12 161.7(5)
C19 Bi1 C13 C14 56.8(4)
C1 Bi1 C13 C14 -123.3(4)
Cl1 Bi1 C13 C14 151.3(4)
Cl2 Bi1 C13 C14 -36.2(4)
C19 Bi1 C13 C18 -119.4(4)
C1 Bi1 C13 C18 60.4(6)
Cl1 Bi1 C13 C18 -25.0(4)
Cl2 Bi1 C13 C18 147.5(4)
C18 C13 C14 C15 0.9(8)
Bi1 C13 C14 C15 -175.4(4)
C13 C14 C15 C16 -2.4(8)
C14 C15 C16 C17 2.5(9)
C15 C16 C17 C18 -1.0(10)
C16 C17 C18 C13 -0.6(9)
C14 C13 C18 C17 0.6(9)
Bi1 C13 C18 C17 176.8(4)
C13 Bi1 C19 C24 -78.8(4)
C1 Bi1 C19 C24 101.3(4)
Cl1 Bi1 C19 C24 -170.9(4)
Cl2 Bi1 C19 C24 12.6(4)
C13 Bi1 C19 C20 103.1(4)
C1 Bi1 C19 C20 -76.8(4)
Cl1 Bi1 C19 C20 11.0(4)
Cl2 Bi1 C19 C20 -165.5(4)
C24 C19 C20 C21 1.5(8)
Bi1 C19 C20 C21 179.5(4)
C19 C20 C21 C22 -1.0(8)
C20 C21 C22 C23 0.0(8)
C21 C22 C23 C24 0.7(8)
C20 C19 C24 C23 -0.8(7)
Bi1 C19 C24 C23 -178.8(4)
C22 C23 C24 C19 -0.3(8)
C34 O4 B2 O3 10.4(7)
C34 O4 B2 C26 -169.7(5)
C31 O3 B2 O4 8.5(7)
C31 O3 B2 C26 -171.5(5)
C37 Bi2 C25 C30 -155.9(4)
C43 Bi2 C25 C30 23.1(4)
Cl3 Bi2 C25 C30 114.2(4)
Cl4 Bi2 C25 C30 -69.2(4)
C37 Bi2 C25 C26 31.1(6)
C43 Bi2 C25 C26 -150.0(4)
Cl3 Bi2 C25 C26 -58.8(4)
Cl4 Bi2 C25 C26 117.8(4)
C30 C25 C26 C27 1.2(8)
Bi2 C25 C26 C27 173.6(4)
C30 C25 C26 B2 178.2(5)
Bi2 C25 C26 B2 -9.5(7)
O4 B2 C26 C27 -12.7(9)
O3 B2 C26 C27 167.2(5)
O4 B2 C26 C25 170.6(5)
O3 B2 C26 C25 -9.4(8)
C25 C26 C27 F2 -178.9(4)
B2 C26 C27 F2 4.2(8)
C25 C26 C27 C28 -0.2(8)
B2 C26 C27 C28 -177.1(5)
F2 C27 C28 C29 179.2(5)
C26 C27 C28 C29 0.4(8)
C27 C28 C29 C30 -1.8(8)
C28 C29 C30 C25 2.8(8)
C26 C25 C30 C29 -2.5(8)
Bi2 C25 C30 C29 -175.6(4)
B2 O3 C31 C33 -142.8(6)
B2 O3 C31 C32 97.5(5)
B2 O3 C31 C34 -21.9(6)
B2 O4 C34 C36 -144.9(5)
B2 O4 C34 C35 95.3(6)
B2 O4 C34 C31 -23.3(6)
O3 C31 C34 O4 27.0(5)
C33 C31 C34 O4 143.8(5)
C32 C31 C34 O4 -86.4(6)
O3 C31 C34 C36 144.6(5)
C33 C31 C34 C36 -98.5(7)
C32 C31 C34 C36 31.3(7)
O3 C31 C34 C35 -86.8(5)
C33 C31 C34 C35 30.0(7)
C32 C31 C34 C35 159.8(5)
C25 Bi2 C37 C42 -124.0(4)
C43 Bi2 C37 C42 57.0(4)
Cl3 Bi2 C37 C42 -34.6(4)
Cl4 Bi2 C37 C42 150.2(4)
C25 Bi2 C37 C38 57.8(6)
C43 Bi2 C37 C38 -121.1(4)
Cl3 Bi2 C37 C38 147.2(4)
Cl4 Bi2 C37 C38 -28.0(4)
C42 C37 C38 C39 0.0(8)
Bi2 C37 C38 C39 178.1(4)
C37 C38 C39 C40 0.6(10)
C38 C39 C40 C41 -1.3(11)
C39 C40 C41 C42 1.4(11)
C40 C41 C42 C37 -0.8(10)
C38 C37 C42 C41 0.1(9)
Bi2 C37 C42 C41 -178.1(5)
C37 Bi2 C43 C44 66.7(5)
C25 Bi2 C43 C44 -112.6(4)
Cl3 Bi2 C43 C44 157.8(4)
Cl4 Bi2 C43 C44 -24.4(4)
C37 Bi2 C43 C48 -113.8(4)
C25 Bi2 C43 C48 66.9(4)
Cl3 Bi2 C43 C48 -22.6(4)
Cl4 Bi2 C43 C48 155.1(4)
C48 C43 C44 C45 -0.7(8)
Bi2 C43 C44 C45 178.8(4)
C43 C44 C45 C46 0.9(9)
C44 C45 C46 C47 -0.7(9)
C45 C46 C47 C48 0.3(8)
C46 C47 C48 C43 -0.2(8)
C44 C43 C48 C47 0.4(8)
Bi2 C43 C48 C47 -179.1(4)
